data_7019497
loop_
_publ_author_name
'Nakai, Takahito'
'Nishino, Mitsuhiro'
'Hayashi, Satoko'
'Hashimoto, Masato'
'Nakanishi, Waro'

_publ_section_title
;
 Role of p(Z)-\p(Ar/Nap) conjugation in structures of
 1-(arylchalcogena)naphthalenes for Z = Te versus Se, S and O:
 experimental and theoretical investigations.
;
_journal_issue 25
_journal_name_full 'Dalton transactions (Cambridge, England : 2003)'
_journal_page_first 7485
_journal_page_last 7497
_journal_paper_doi 10.1039/c2dt30516j
_journal_volume 41
_journal_year 2012
_chemical_formula_sum 'C17 H11 N Te'
_chemical_formula_weight 356.87
_chemical_name_systematic
;
?
;
_space_group_IT_number 14
_symmetry_cell_setting monoclinic
_symmetry_space_group_name_Hall '-P 2ybc'
_symmetry_space_group_name_H-M 'P 1 21/c 1'
_atom_sites_solution_hydrogens geom
_atom_sites_solution_primary direct
_atom_sites_solution_secondary difmap
_audit_creation_method SHELXL-97
_cell_angle_alpha 90.00
_cell_angle_beta 96.886(5)
_cell_angle_gamma 90.00
_cell_formula_units_Z 4
_cell_length_a 14.8180(13)
_cell_length_b 5.5614(5)
_cell_length_c 16.5413(12)
_cell_measurement_temperature 93(2)
_cell_volume 1353.3(2)
_computing_structure_refinement 'SHELXL-97 (Sheldrick, 1997)'
_computing_structure_solution 'SHELXS-97 (Sheldrick, 1990)'
_diffrn_ambient_temperature 93(2)
_diffrn_measured_fraction_theta_full 0.938
_diffrn_measured_fraction_theta_max 0.938
_diffrn_radiation_monochromator graphite
_diffrn_radiation_source 'fine-focus sealed tube'
_diffrn_radiation_type MoK\a
_diffrn_radiation_wavelength 0.71069
_diffrn_reflns_av_R_equivalents 0.0259
_diffrn_reflns_av_sigmaI/netI 0.0189
_diffrn_reflns_limit_h_max 19
_diffrn_reflns_limit_h_min -19
_diffrn_reflns_limit_k_max 7
_diffrn_reflns_limit_k_min -6
_diffrn_reflns_limit_l_max 21
_diffrn_reflns_limit_l_min -19
_diffrn_reflns_number 8792
_diffrn_reflns_theta_full 27.48
_diffrn_reflns_theta_max 27.48
_diffrn_reflns_theta_min 4.06
_exptl_absorpt_coefficient_mu 2.182
_exptl_crystal_density_diffrn 1.752
_exptl_crystal_density_method 'not measured'
_exptl_crystal_F_000 688
_refine_diff_density_max 0.952
_refine_diff_density_min -0.594
_refine_diff_density_rms 0.072
_refine_ls_extinction_method none
_refine_ls_goodness_of_fit_ref 1.079
_refine_ls_hydrogen_treatment mixed
_refine_ls_matrix_type full
_refine_ls_number_parameters 216
_refine_ls_number_reflns 2914
_refine_ls_number_restraints 0
_refine_ls_restrained_S_all 1.079
_refine_ls_R_factor_all 0.0209
_refine_ls_R_factor_gt 0.0205
_refine_ls_shift/su_max 0.001
_refine_ls_shift/su_mean 0.000
_refine_ls_structure_factor_coef Fsqd
_refine_ls_weighting_details 'calc w=1/[\s^2^(Fo^2^)+(0.0270P)^2^+1.1813P] where P=(Fo^2^+2Fc^2^)/3'
_refine_ls_weighting_scheme calc
_refine_ls_wR_factor_gt 0.0521
_refine_ls_wR_factor_ref 0.0525
_reflns_number_gt 2858
_reflns_number_total 2914
_reflns_threshold_expression >2sigma(I)
_cod_data_source_file c2dt30516j.txt
_cod_data_source_block g:\sx97n\nishino303_a
_cod_original_sg_symbol_H-M 'P 21/c'
_cod_database_code 7019497

loop_
_symmetry_equiv_pos_as_xyz
'x, y, z'
'x, -y+1/2, z+1/2'
'-x, -y, -z'
'-x, y-1/2, -z-1/2'

loop_
_atom_site_label
_atom_site_type_symbol
_atom_site_fract_x
_atom_site_fract_y
_atom_site_fract_z
_atom_site_U_iso_or_equiv
_atom_site_adp_type
_atom_site_occupancy
_atom_site_symmetry_multiplicity
_atom_site_calc_flag
Te1 Te 0.287628(7) 0.20306(2) 0.179116(6) 0.01607(6) Uani 1 1 d
C1 C 0.18864(11) 0.4734(3) 0.14695(10) 0.0151(3) Uani 1 1 d
C2 C 0.15136(12) 0.4887(3) 0.06642(10) 0.0183(3) Uani 1 1 d
C3 C 0.08814(14) 0.6728(4) 0.04077(12) 0.0208(4) Uani 1 1 d
C4 C 0.06347(12) 0.8369(4) 0.09512(11) 0.0194(3) Uani 1 1 d
C5 C 0.09995(12) 0.8265(3) 0.17844(11) 0.0154(3) Uani 1 1 d
C6 C 0.07641(12) 1.0015(3) 0.23492(11) 0.0190(3) Uani 1 1 d
C7 C 0.11321(13) 0.9915(4) 0.31514(11) 0.0213(4) Uani 1 1 d
C8 C 0.17362(14) 0.8050(3) 0.34260(11) 0.0204(4) Uani 1 1 d
C9 C 0.19754(12) 0.6338(4) 0.28920(10) 0.0170(3) Uani 1 1 d
C10 C 0.16305(11) 0.6407(3) 0.20541(10) 0.0140(3) Uani 1 1 d
C11 C 0.39949(11) 0.3984(3) 0.14541(10) 0.0149(3) Uani 1 1 d
C12 C 0.48661(13) 0.3016(3) 0.16594(11) 0.0169(4) Uani 1 1 d
C13 C 0.56235(12) 0.4154(4) 0.14197(11) 0.0191(3) Uani 1 1 d
C14 C 0.55163(12) 0.6297(4) 0.09810(10) 0.0180(3) Uani 1 1 d
C15 C 0.46492(13) 0.7288(3) 0.07792(11) 0.0182(3) Uani 1 1 d
C16 C 0.38920(12) 0.6129(3) 0.10111(10) 0.0164(3) Uani 1 1 d
C17 C 0.62968(14) 0.7509(4) 0.07268(11) 0.0224(4) Uani 1 1 d
N1 N 0.69106(13) 0.8496(4) 0.05195(11) 0.0312(4) Uani 1 1 d
H2 H 0.1702(17) 0.364(5) 0.0266(15) 0.022(6) Uiso 1 1 d
H3 H 0.0644(18) 0.682(4) -0.0111(17) 0.024(6) Uiso 1 1 d
H4 H 0.0194(16) 0.965(5) 0.0789(14) 0.021(6) Uiso 1 1 d
H6 H 0.0332(18) 1.122(5) 0.2170(15) 0.026(6) Uiso 1 1 d
H7 H 0.0983(17) 1.108(5) 0.3509(16) 0.029(6) Uiso 1 1 d
H8 H 0.1985(17) 0.794(4) 0.3971(16) 0.016(6) Uiso 1 1 d
H9 H 0.2376(17) 0.508(5) 0.3072(14) 0.023(6) Uiso 1 1 d
H12 H 0.4962(17) 0.150(5) 0.1971(15) 0.019(6) Uiso 1 1 d
H13 H 0.6188(18) 0.352(5) 0.1550(15) 0.023(6) Uiso 1 1 d
H15 H 0.4587(17) 0.878(5) 0.0478(15) 0.024(6) Uiso 1 1 d
H16 H 0.331(2) 0.673(5) 0.0853(17) 0.026(7) Uiso 1 1 d

loop_
_atom_site_aniso_label
_atom_site_aniso_U_11
_atom_site_aniso_U_22
_atom_site_aniso_U_33
_atom_site_aniso_U_23
_atom_site_aniso_U_13
_atom_site_aniso_U_12
Te1 0.01430(8) 0.01244(9) 0.02207(8) 0.00406(4) 0.00469(5) 0.00179(3)
C1 0.0127(7) 0.0153(8) 0.0175(7) 0.0023(6) 0.0027(6) -0.0002(6)
C2 0.0174(8) 0.0216(9) 0.0162(7) 0.0004(7) 0.0028(6) -0.0004(7)
C3 0.0177(8) 0.0282(10) 0.0159(8) 0.0040(7) -0.0010(6) 0.0003(7)
C4 0.0141(8) 0.0231(9) 0.0208(8) 0.0076(7) 0.0008(6) 0.0031(7)
C5 0.0112(7) 0.0158(8) 0.0193(8) 0.0036(6) 0.0032(6) -0.0010(6)
C6 0.0156(7) 0.0163(8) 0.0260(8) 0.0032(7) 0.0059(6) 0.0020(7)
C7 0.0204(8) 0.0210(9) 0.0237(8) -0.0050(7) 0.0079(7) -0.0015(7)
C8 0.0186(9) 0.0264(10) 0.0161(8) -0.0012(6) 0.0019(7) -0.0013(7)
C9 0.0148(7) 0.0183(8) 0.0177(8) 0.0022(7) 0.0012(6) 0.0006(7)
C10 0.0107(7) 0.0150(7) 0.0166(7) 0.0030(6) 0.0025(6) -0.0014(6)
C11 0.0159(7) 0.0141(8) 0.0146(7) -0.0033(6) 0.0016(6) -0.0010(6)
C12 0.0170(8) 0.0154(9) 0.0177(8) -0.0013(6) -0.0004(6) 0.0017(6)
C13 0.0145(8) 0.0227(9) 0.0197(8) -0.0046(7) 0.0000(6) -0.0001(7)
C14 0.0168(8) 0.0215(9) 0.0156(7) -0.0053(7) 0.0016(6) -0.0057(7)
C15 0.0209(9) 0.0167(8) 0.0170(8) -0.0016(6) 0.0017(6) -0.0035(7)
C16 0.0165(8) 0.0143(8) 0.0182(7) -0.0016(6) 0.0010(6) -0.0003(6)
C17 0.0224(9) 0.0290(9) 0.0156(8) -0.0051(7) 0.0017(7) -0.0064(8)
N1 0.0271(9) 0.0463(11) 0.0203(7) -0.0059(8) 0.0034(7) -0.0166(9)

loop_
_atom_type_symbol
_atom_type_description
_atom_type_scat_dispersion_real
_atom_type_scat_dispersion_imag
_atom_type_scat_source
Te Te -0.5308 1.6751 'International Tables Vol C Tables 4.2.6.8 and 6.1.1.4'
N N 0.0061 0.0033 'International Tables Vol C Tables 4.2.6.8 and 6.1.1.4'
C C 0.0033 0.0016 'International Tables Vol C Tables 4.2.6.8 and 6.1.1.4'
H H 0.0000 0.0000 'International Tables Vol C Tables 4.2.6.8 and 6.1.1.4'

loop_
_geom_angle_atom_site_label_1
_geom_angle_atom_site_label_2
_geom_angle_atom_site_label_3
_geom_angle
C11 Te1 C1 96.32(6)
C2 C1 C10 120.38(16)
C2 C1 Te1 117.98(13)
C10 C1 Te1 121.61(12)
C1 C2 C3 120.40(17)
C1 C2 H2 118.2(14)
C3 C2 H2 121.4(14)
C4 C3 C2 120.44(17)
C4 C3 H3 119.3(17)
C2 C3 H3 120.2(17)
C3 C4 C5 120.82(17)
C3 C4 H4 121.8(14)
C5 C4 H4 117.3(14)
C4 C5 C6 121.01(16)
C4 C5 C10 119.43(16)
C6 C5 C10 119.54(16)
C7 C6 C5 120.45(17)
C7 C6 H6 120.3(15)
C5 C6 H6 119.2(15)
C6 C7 C8 120.28(17)
C6 C7 H7 119.6(16)
C8 C7 H7 120.1(16)
C9 C8 C7 120.39(17)
C9 C8 H8 118.3(14)
C7 C8 H8 121.3(14)
C8 C9 C10 121.23(17)
C8 C9 H9 120.8(14)
C10 C9 H9 117.9(14)
C9 C10 C1 123.42(16)
C9 C10 C5 118.06(16)
C1 C10 C5 118.52(15)
C16 C11 C12 119.58(16)
C16 C11 Te1 122.50(12)
C12 C11 Te1 117.87(13)
C13 C12 C11 120.57(16)
C13 C12 H12 117.9(15)
C11 C12 H12 121.6(15)
C12 C13 C14 119.54(16)
C12 C13 H13 120.5(17)
C14 C13 H13 119.9(17)
C13 C14 C15 120.27(17)
C13 C14 C17 120.35(17)
C15 C14 C17 119.37(18)
C16 C15 C14 120.03(18)
C16 C15 H15 120.7(15)
C14 C15 H15 119.2(15)
C15 C16 C11 120.00(16)
C15 C16 H16 120.3(17)
C11 C16 H16 119.6(17)
N1 C17 C14 179.1(3)

loop_
_geom_bond_atom_site_label_1
_geom_bond_atom_site_label_2
_geom_bond_distance
Te1 C11 2.1120(17)
Te1 C1 2.1234(17)
C1 C2 1.382(2)
C1 C10 1.426(2)
C2 C3 1.418(3)
C2 H2 1.02(3)
C3 C4 1.362(3)
C3 H3 0.89(3)
C4 C5 1.420(2)
C4 H4 0.98(2)
C5 C6 1.421(3)
C5 C10 1.428(2)
C6 C7 1.374(3)
C6 H6 0.95(3)
C7 C8 1.409(3)
C7 H7 0.92(3)
C8 C9 1.374(3)
C8 H8 0.93(3)
C9 C10 1.419(2)
C9 H9 0.94(3)
C11 C16 1.399(2)
C11 C12 1.402(2)
C12 C13 1.387(3)
C12 H12 0.99(3)
C13 C14 1.394(3)
C13 H13 0.91(3)
C14 C15 1.401(3)
C14 C17 1.444(3)
C15 C16 1.387(3)
C15 H15 0.96(3)
C16 H16 0.93(3)
C17 N1 1.149(3)
